data_4108871
loop_
_publ_author_name
'Chun-Long Chen'
'Alicia M. Beatty'

_publ_section_title
;
 Guest Inclusion and Structural Dynamics in 2-D Hydrogen-Bonded
 Metal-Organic Frameworks
;
_journal_name_full 'Journal of the American Chemical Society'
_journal_page_first 17222
_journal_page_last 17223
_journal_paper_doi 10.1021/ja806180z
_journal_volume 130
_journal_year 2008
_chemical_formula_sum 'C33 H38 Br2 Cu N4 O11'
_chemical_formula_weight 890.03
_chemical_name_systematic
; 
 ? 
;
_space_group_IT_number 15
_symmetry_cell_setting monoclinic
_symmetry_space_group_name_Hall '-C 2yc'
_symmetry_space_group_name_H-M 'C 1 2/c 1'
_atom_sites_solution_hydrogens geom
_atom_sites_solution_primary direct
_atom_sites_solution_secondary difmap
_audit_creation_method SHELXL-97
_cell_angle_alpha 90.00
_cell_angle_beta 94.406(3)
_cell_angle_gamma 90.00
_cell_formula_units_Z 4
_cell_length_a 20.380(4)
_cell_length_b 6.2728(11)
_cell_length_c 28.110(5)
_cell_measurement_temperature 233(2)
_cell_volume 3583.0(11)
_computing_cell_refinement 'Bruker XSCANS'
_computing_data_collection 'Bruker XSCANS'
_computing_data_reduction 'Bruker SHELXTL'
_computing_molecular_graphics 'Bruker SHELXTL'
_computing_publication_material 'Bruker SHELXTL'
_computing_structure_refinement 'SHELXL-97 (Sheldrick, 1997)'
_computing_structure_solution 'SHELXS-97 (Sheldrick, 1990)'
_diffrn_ambient_temperature 233(2)
_diffrn_measured_fraction_theta_full 0.999
_diffrn_measured_fraction_theta_max 0.999
_diffrn_measurement_device_type 'Bruker P4'
_diffrn_measurement_method '\w scans'
_diffrn_radiation_monochromator graphite
_diffrn_radiation_source 'fine-focus sealed tube'
_diffrn_radiation_type MoK\a
_diffrn_radiation_wavelength 0.71073
_diffrn_reflns_av_R_equivalents 0.0670
_diffrn_reflns_av_sigmaI/netI 0.0640
_diffrn_reflns_limit_h_max 23
_diffrn_reflns_limit_h_min -24
_diffrn_reflns_limit_k_max 7
_diffrn_reflns_limit_k_min -7
_diffrn_reflns_limit_l_max 33
_diffrn_reflns_limit_l_min -33
_diffrn_reflns_number 12724
_diffrn_reflns_theta_full 25.02
_diffrn_reflns_theta_max 25.02
_diffrn_reflns_theta_min 1.45
_exptl_absorpt_coefficient_mu 2.905
_exptl_absorpt_correction_T_max 0.8684
_exptl_absorpt_correction_T_min 0.5547
_exptl_absorpt_correction_type none
_exptl_crystal_colour blue
_exptl_crystal_density_diffrn 1.650
_exptl_crystal_description block
_exptl_crystal_F_000 1804
_exptl_crystal_size_max 0.23
_exptl_crystal_size_mid 0.08
_exptl_crystal_size_min 0.05
_refine_diff_density_max 0.413
_refine_diff_density_min -0.475
_refine_diff_density_rms 0.092
_refine_ls_extinction_method none
_refine_ls_goodness_of_fit_ref 1.006
_refine_ls_hydrogen_treatment mixed
_refine_ls_matrix_type full
_refine_ls_number_parameters 248
_refine_ls_number_reflns 3180
_refine_ls_number_restraints 0
_refine_ls_restrained_S_all 1.006
_refine_ls_R_factor_all 0.0910
_refine_ls_R_factor_gt 0.0405
_refine_ls_shift/su_max 0.001
_refine_ls_shift/su_mean 0.000
_refine_ls_structure_factor_coef Fsqd
_refine_ls_weighting_details 'calc w=1/[\s^2^(Fo^2^)+(0.0570P)^2^+2.6400P] where P=(Fo^2^+2Fc^2^)/3'
_refine_ls_weighting_scheme calc
_refine_ls_wR_factor_gt 0.0903
_refine_ls_wR_factor_ref 0.1165
_reflns_number_gt 2038
_reflns_number_total 3180
_reflns_threshold_expression >2sigma(I)
_cod_data_source_file ja806180z_si_001_3.cif
_cod_data_source_block compound3
_cod_original_cell_volume 3583.1(11)
_cod_database_code 4108871

loop_
_symmetry_equiv_pos_as_xyz
'x, y, z'
'-x, y, -z+1/2'
'x+1/2, y+1/2, z'
'-x+1/2, y+1/2, -z+1/2'
'-x, -y, -z'
'x, -y, z-1/2'
'-x+1/2, -y+1/2, -z'
'x+1/2, -y+1/2, z-1/2'

loop_
_atom_site_label
_atom_site_type_symbol
_atom_site_fract_x
_atom_site_fract_y
_atom_site_fract_z
_atom_site_U_iso_or_equiv
_atom_site_adp_type
_atom_site_occupancy
_atom_site_symmetry_multiplicity
_atom_site_calc_flag
_atom_site_refinement_flags
Cu1 Cu 0.5000 0.5000 0.5000 0.0256(2) Uani 1 2 d S
Br1 Br 0.87715(3) 1.23612(9) 0.81874(2) 0.0516(2) Uani 1 1 d .
O1 O 0.49061(14) 0.7711(4) 0.53332(11) 0.0265(7) Uani 1 1 d .
O2 O 0.55072(14) 1.0129(5) 0.57574(11) 0.0353(8) Uani 1 1 d .
O3 O 0.83634(14) 0.5972(5) 0.56350(12) 0.0363(8) Uani 1 1 d .
O4 O 0.79600(15) 0.9176(5) 0.57952(13) 0.0402(9) Uani 1 1 d .
O5 O 1.0000 1.4243(10) 0.7500 0.0700(18) Uani 1 2 d S
O1W O 0.54310(18) 0.6753(5) 0.42766(15) 0.0360(9) Uani 1 1 d .
N1 N 0.59276(16) 0.5186(5) 0.52807(12) 0.0221(8) Uani 1 1 d .
N2 N 0.6107(2) 0.7240(6) 0.90267(15) 0.0273(9) Uani 1 1 d .
C1 C 0.6050(2) 0.7129(6) 0.54665(15) 0.0212(10) Uani 1 1 d .
C2 C 0.6678(2) 0.7817(7) 0.56025(15) 0.0231(10) Uani 1 1 d .
H2C H 0.6747 0.9199 0.5725 0.028 Uiso 1 1 calc R
C3 C 0.7208(2) 0.6463(7) 0.55576(15) 0.0210(10) Uani 1 1 d .
C4 C 0.7075(2) 0.4424(7) 0.53881(15) 0.0247(10) Uani 1 1 d .
H4A H 0.7418 0.3436 0.5368 0.030 Uiso 1 1 calc R
C5 C 0.6435(2) 0.3848(7) 0.52488(15) 0.0235(10) Uani 1 1 d .
H5A H 0.6353 0.2470 0.5127 0.028 Uiso 1 1 calc R
C6 C 0.5450(2) 0.8461(7) 0.55255(16) 0.0241(10) Uani 1 1 d .
C7 C 0.7898(2) 0.7267(7) 0.56764(15) 0.0244(10) Uani 1 1 d .
C8 C 0.5820(2) 0.7281(8) 0.85286(17) 0.0352(12) Uani 1 1 d .
H8A H 0.5665 0.8727 0.8449 0.042 Uiso 1 1 calc R
H8B H 0.5439 0.6325 0.8497 0.042 Uiso 1 1 calc R
C9 C 0.6306(3) 0.6614(9) 0.81847(18) 0.0442(14) Uani 1 1 d .
H9A H 0.6084 0.6606 0.7863 0.053 Uiso 1 1 calc R
H9B H 0.6445 0.5150 0.8260 0.053 Uiso 1 1 calc R
C10 C 0.6912(3) 0.8001(8) 0.81822(17) 0.0356(12) Uani 1 1 d .
C11 C 0.6877(3) 1.0014(8) 0.79747(18) 0.0410(12) Uani 1 1 d .
H11A H 0.6472 1.0506 0.7834 0.049 Uiso 1 1 calc R
C12 C 0.7423(3) 1.1301(8) 0.79717(18) 0.0429(13) Uani 1 1 d .
H12A H 0.7390 1.2657 0.7829 0.052 Uiso 1 1 calc R
C13 C 0.8019(3) 1.0586(8) 0.81794(17) 0.0370(12) Uani 1 1 d .
C14 C 0.8071(3) 0.8599(9) 0.83885(18) 0.0408(13) Uani 1 1 d .
H14A H 0.8477 0.8122 0.8531 0.049 Uiso 1 1 calc R
C15 C 0.7519(3) 0.7318(9) 0.83866(18) 0.0428(13) Uani 1 1 d .
H15A H 0.7554 0.5957 0.8526 0.051 Uiso 1 1 calc R
C16 C 0.9828(4) 1.7361(12) 0.7921(3) 0.108(3) Uani 1 1 d .
H16A H 0.9725 1.6372 0.8170 0.163 Uiso 1 1 calc R
H16B H 0.9448 1.8254 0.7837 0.163 Uiso 1 1 calc R
H16C H 1.0197 1.8249 0.8035 0.163 Uiso 1 1 calc R
C17 C 1.0000 1.6167(16) 0.7500 0.057(2) Uani 1 2 d S
H1WB H 0.580(6) 0.745(19) 0.426(5) 0.230 Uiso 1 1 d .
H1WA H 0.528(5) 0.753(15) 0.428(4) 0.154 Uiso 1 1 d .
H2C H 0.641(3) 0.605(9) 0.9127(17) 0.050 Uiso 1 1 d .
H2B H 0.639(3) 0.833(9) 0.9104(18) 0.050 Uiso 1 1 d .
H2A H 0.579(3) 0.733(8) 0.9226(19) 0.050 Uiso 1 1 d .

loop_
_atom_site_aniso_label
_atom_site_aniso_U_11
_atom_site_aniso_U_22
_atom_site_aniso_U_33
_atom_site_aniso_U_23
_atom_site_aniso_U_13
_atom_site_aniso_U_12
Cu1 0.0163(4) 0.0233(4) 0.0369(5) -0.0065(4) -0.0010(3) 0.0014(3)
Br1 0.0515(4) 0.0569(4) 0.0475(4) -0.0023(3) 0.0112(3) -0.0181(3)
O1 0.0151(16) 0.0285(17) 0.0359(18) -0.0054(14) 0.0026(13) -0.0021(13)
O2 0.0280(18) 0.0276(19) 0.049(2) -0.0130(16) -0.0064(15) 0.0066(15)
O3 0.0169(17) 0.0308(19) 0.061(2) 0.0029(17) 0.0000(16) 0.0000(15)
O4 0.0231(18) 0.032(2) 0.065(2) -0.0192(18) 0.0011(16) -0.0061(15)
O5 0.069(4) 0.054(4) 0.087(5) 0.000 0.007(4) 0.000
O1W 0.029(2) 0.0221(18) 0.057(2) 0.0014(17) 0.0075(18) 0.0038(15)
N1 0.0178(18) 0.020(2) 0.028(2) -0.0025(17) 0.0031(15) -0.0001(16)
N2 0.019(2) 0.026(2) 0.037(2) 0.0040(19) 0.0048(18) -0.0031(18)
C1 0.017(2) 0.018(2) 0.028(2) -0.0010(19) 0.0008(18) 0.0020(18)
C2 0.025(3) 0.017(2) 0.027(2) -0.0008(19) 0.0006(19) 0.0028(19)
C3 0.018(2) 0.023(2) 0.022(2) 0.0003(19) 0.0026(18) 0.0014(19)
C4 0.019(2) 0.025(2) 0.031(3) -0.002(2) 0.0035(19) 0.0075(19)
C5 0.023(2) 0.018(2) 0.029(3) -0.005(2) -0.0008(19) 0.0022(19)
C6 0.019(2) 0.019(2) 0.035(3) 0.001(2) 0.007(2) 0.0028(19)
C7 0.019(2) 0.027(3) 0.027(2) 0.003(2) 0.0008(19) -0.001(2)
C8 0.031(3) 0.035(3) 0.039(3) 0.006(2) -0.007(2) 0.002(2)
C9 0.050(3) 0.048(3) 0.034(3) -0.005(3) 0.005(3) -0.012(3)
C10 0.044(3) 0.036(3) 0.028(3) -0.006(2) 0.011(2) -0.002(2)
C11 0.038(3) 0.042(3) 0.043(3) 0.000(3) 0.005(2) 0.005(3)
C12 0.052(4) 0.034(3) 0.044(3) 0.000(3) 0.014(3) 0.002(3)
C13 0.044(3) 0.039(3) 0.030(3) -0.005(2) 0.014(2) -0.004(2)
C14 0.035(3) 0.050(3) 0.038(3) 0.006(3) 0.007(2) -0.003(3)
C15 0.050(4) 0.044(3) 0.036(3) 0.000(3) 0.011(3) -0.004(3)
C16 0.096(6) 0.076(6) 0.157(9) -0.042(5) 0.029(6) -0.001(5)
C17 0.028(5) 0.060(6) 0.083(7) 0.000 0.009(4) 0.000

loop_
_atom_type_symbol
_atom_type_description
_atom_type_scat_dispersion_real
_atom_type_scat_dispersion_imag
_atom_type_scat_source
C C 0.0033 0.0016 'International Tables Vol C Tables 4.2.6.8 and 6.1.1.4'
H H 0.0000 0.0000 'International Tables Vol C Tables 4.2.6.8 and 6.1.1.4'
N N 0.0061 0.0033 'International Tables Vol C Tables 4.2.6.8 and 6.1.1.4'
O O 0.0106 0.0060 'International Tables Vol C Tables 4.2.6.8 and 6.1.1.4'
Cu Cu 0.3201 1.2651 'International Tables Vol C Tables 4.2.6.8 and 6.1.1.4'
Br Br -0.2901 2.4595 'International Tables Vol C Tables 4.2.6.8 and 6.1.1.4'

loop_
_geom_angle_atom_site_label_1
_geom_angle_atom_site_label_2
_geom_angle_atom_site_label_3
_geom_angle
_geom_angle_site_symmetry_1
_geom_angle_site_symmetry_3
O1 Cu1 O1 180.000(1) . 5_666
O1 Cu1 N1 96.63(13) . 5_666
O1 Cu1 N1 83.37(13) 5_666 5_666
O1 Cu1 N1 83.37(13) . .
O1 Cu1 N1 96.63(13) 5_666 .
N1 Cu1 N1 180.00(19) 5_666 .
C6 O1 Cu1 114.0(3) . .
H1WB O1W H1WA 92(10) . .
C5 N1 C1 118.2(4) . .
C5 N1 Cu1 130.5(3) . .
C1 N1 Cu1 110.4(3) . .
C8 N2 H2C 118(3) . .
C8 N2 H2B 114(3) . .
H2C N2 H2B 98(5) . .
C8 N2 H2A 110(3) . .
H2C N2 H2A 109(4) . .
H2B N2 H2A 106(5) . .
N1 C1 C2 122.3(4) . .
N1 C1 C6 114.8(4) . .
C2 C1 C6 122.9(4) . .
C1 C2 C3 119.8(4) . .
C1 C2 H2C 120.1 . .
C3 C2 H2C 120.1 . .
C4 C3 C2 117.6(4) . .
C4 C3 C7 122.7(4) . .
C2 C3 C7 119.7(4) . .
C5 C4 C3 119.7(4) . .
C5 C4 H4A 120.1 . .
C3 C4 H4A 120.1 . .
N1 C5 C4 122.3(4) . .
N1 C5 H5A 118.9 . .
C4 C5 H5A 118.9 . .
O2 C6 O1 125.2(4) . .
O2 C6 C1 119.0(4) . .
O1 C6 C1 115.7(4) . .
O4 C7 O3 125.6(4) . .
O4 C7 C3 117.0(4) . .
O3 C7 C3 117.4(4) . .
N2 C8 C9 112.0(4) . .
N2 C8 H8A 109.2 . .
C9 C8 H8A 109.2 . .
N2 C8 H8B 109.2 . .
C9 C8 H8B 109.2 . .
H8A C8 H8B 107.9 . .
C8 C9 C10 115.1(4) . .
C8 C9 H9A 108.5 . .
C10 C9 H9A 108.5 . .
C8 C9 H9B 108.5 . .
C10 C9 H9B 108.5 . .
H9A C9 H9B 107.5 . .
C11 C10 C15 117.9(5) . .
C11 C10 C9 120.6(5) . .
C15 C10 C9 121.4(5) . .
C12 C11 C10 121.4(5) . .
C12 C11 H11A 119.3 . .
C10 C11 H11A 119.3 . .
C11 C12 C13 119.5(5) . .
C11 C12 H12A 120.3 . .
C13 C12 H12A 120.3 . .
C14 C13 C12 120.7(5) . .
C14 C13 Br1 119.4(4) . .
C12 C13 Br1 119.9(4) . .
C13 C14 C15 119.2(5) . .
C13 C14 H14A 120.4 . .
C15 C14 H14A 120.4 . .
C14 C15 C10 121.3(5) . .
C14 C15 H15A 119.3 . .
C10 C15 H15A 119.3 . .
C17 C16 H16A 109.5 . .
C17 C16 H16B 109.5 . .
H16A C16 H16B 109.5 . .
C17 C16 H16C 109.5 . .
H16A C16 H16C 109.5 . .
H16B C16 H16C 109.5 . .
O5 C17 C16 120.7(5) . .
O5 C17 C16 120.7(5) . 2_756
C16 C17 C16 118.5(10) . 2_756

loop_
_geom_bond_atom_site_label_1
_geom_bond_atom_site_label_2
_geom_bond_distance
_geom_bond_site_symmetry_2
Cu1 O1 1.958(3) .
Cu1 O1 1.958(3) 5_666
Cu1 N1 1.995(3) 5_666
Cu1 N1 1.995(3) .
Br1 C13 1.894(5) .
O1 C6 1.284(5) .
O2 C6 1.233(5) .
O3 C7 1.261(5) .
O4 C7 1.247(5) .
O5 C17 1.207(10) .
O1W H1WB 0.88(12) .
O1W H1WA 0.57(9) .
N1 C5 1.341(5) .
N1 C1 1.342(5) .
N2 C8 1.476(6) .
N2 H2C 0.99(6) .
N2 H2B 0.91(6) .
N2 H2A 0.89(6) .
C1 C2 1.376(6) .
C1 C6 1.501(6) .
C2 C3 1.388(6) .
C2 H2C 0.9400 .
C3 C4 1.384(6) .
C3 C7 1.508(6) .
C4 C5 1.379(6) .
C4 H4A 0.9400 .
C5 H5A 0.9400 .
C8 C9 1.496(7) .
C8 H8A 0.9800 .
C8 H8B 0.9800 .
C9 C10 1.511(7) .
C9 H9A 0.9800 .
C9 H9B 0.9800 .
C10 C11 1.390(7) .
C10 C15 1.391(7) .
C11 C12 1.375(7) .
C11 H11A 0.9400 .
C12 C13 1.382(7) .
C12 H12A 0.9400 .
C13 C14 1.378(7) .
C14 C15 1.383(7) .
C14 H14A 0.9400 .
C15 H15A 0.9400 .
C16 C17 1.466(9) .
C16 H16A 0.9700 .
C16 H16B 0.9700 .
C16 H16C 0.9700 .
C17 C16 1.466(9) 2_756

loop_
_geom_hbond_atom_site_label_D
_geom_hbond_atom_site_label_H
_geom_hbond_atom_site_label_A
_geom_hbond_distance_DH
_geom_hbond_distance_HA
_geom_hbond_distance_DA
_geom_hbond_angle_DHA
_geom_hbond_site_symmetry_A
N2 H2A O1 0.89(6) 1.97(6) 2.856(5) 177(5) 2_656
N2 H2B O3 0.91(6) 1.86(5) 2.719(5) 156(5) 4_656
N2 H2C O4 0.99(6) 1.75(6) 2.723(5) 167(4) 4_646
N2 H2A O1W 0.89(6) 2.67(5) 2.969(5) 101(4) 6_566
O1W H1WB O3 0.88(12) 1.97(12) 2.836(5) 168(13) 7_666
O1W H1WA O2 0.57(9) 2.18(10) 2.732(4) 164(14) 5_676
